data_7064233
loop_
_publ_author_name
'Sidlyaruk, Nikita'
'Smolobochkin, Andrey'
'Gazizov, Almir'
'Rizbayeva, Tanzilya'
'Gerasimova, Daria'
'Garifzyanov, Airat'
'Shirokov, Valeriy'
'Burilov, Alexander'
'Pudovik, Michail'

_publ_section_title
;
 Acceleration of the Arbuzov-type reaction via double activation of imine
 and H-phosphonate
;
_journal_issue 8
_journal_name_full 'New Journal of Chemistry'
_journal_page_first 3615
_journal_page_last 3627
_journal_paper_doi 10.1039/D5NJ04753F
_journal_volume 50
_journal_year 2026
_chemical_formula_moiety 'C17 H18 Br N O2 P, Cl, 0.5(H2 O)'
_chemical_formula_sum 'C17 H19 Br Cl N O2.5 P'
_chemical_formula_weight 423.66
_space_group_crystal_system triclinic
_space_group_IT_number 2
_space_group_name_Hall '-P 1'
_space_group_name_H-M_alt 'P -1'
_atom_sites_solution_hydrogens mixed
_atom_sites_solution_primary dual
_audit_creation_date 2025-04-02
_audit_creation_method
;
Olex2 1.3
(compiled 2020.11.12 svn.r5f609507 for OlexSys, GUI svn.r6408)
;
_audit_update_record
;
2025-04-02 deposited with the CCDC.	2026-01-19 downloaded from the CCDC.
;
_cell_angle_alpha 93.138(2)
_cell_angle_beta 100.567(2)
_cell_angle_gamma 93.351(2)
_cell_formula_units_Z 4
_cell_length_a 6.6018(4)
_cell_length_b 16.2369(9)
_cell_length_c 16.8101(9)
_cell_measurement_reflns_used 9887
_cell_measurement_temperature 150.00
_cell_measurement_theta_max 29.97
_cell_measurement_theta_min 2.47
_cell_volume 1764.40(17)
_computing_cell_refinement 'SAINT V8.40B (?, 2016)'
_computing_data_reduction 'SAINT V8.40B (?, 2016)'
_computing_molecular_graphics 'Olex2 1.3 (Dolomanov et al., 2009)'
_computing_publication_material 'Olex2 1.3 (Dolomanov et al., 2009)'
_computing_structure_refinement 'XL  (Sheldrick, 2008)'
_computing_structure_solution 'SHELXT 2018/2 (Sheldrick, 2018)'
_diffrn_ambient_temperature 150.00
_diffrn_measured_fraction_theta_full 0.999
_diffrn_measured_fraction_theta_max 0.999
_diffrn_measurement_device_type 'Bruker APEX-II CCD'
_diffrn_measurement_method '\f and \w scans'
_diffrn_radiation_probe x-ray
_diffrn_radiation_type MoK\a
_diffrn_radiation_wavelength 0.71073
_diffrn_reflns_av_R_equivalents 0.0655
_diffrn_reflns_av_unetI/netI 0.0333
_diffrn_reflns_Laue_measured_fraction_full 0.999
_diffrn_reflns_Laue_measured_fraction_max 0.999
_diffrn_reflns_limit_h_max 8
_diffrn_reflns_limit_h_min -8
_diffrn_reflns_limit_k_max 20
_diffrn_reflns_limit_k_min -20
_diffrn_reflns_limit_l_max 21
_diffrn_reflns_limit_l_min -21
_diffrn_reflns_number 72687
_diffrn_reflns_point_group_measured_fraction_full 0.999
_diffrn_reflns_point_group_measured_fraction_max 0.999
_diffrn_reflns_theta_full 25.242
_diffrn_reflns_theta_max 26.997
_diffrn_reflns_theta_min 2.471
_diffrn_source_current 1.4
_diffrn_source_power 0.07
_diffrn_source_voltage 50.0
_diffrn_standards_number 0
_exptl_absorpt_coefficient_mu 2.584
_exptl_absorpt_correction_T_max 0.7460
_exptl_absorpt_correction_T_min 0.6347
_exptl_absorpt_correction_type multi-scan
_exptl_absorpt_process_details
;
SADABS-2016/2 (Bruker,2016/2) was used for absorption correction.
wR2(int) was 0.1417 before and 0.0707 after correction.
The Ratio of minimum to maximum transmission is 0.8508.
The \l/2 correction factor is Not present.
;
_exptl_crystal_colour colourless
_exptl_crystal_colour_primary colourless
_exptl_crystal_density_diffrn 1.595
_exptl_crystal_description prism
_exptl_crystal_F_000 860
_exptl_crystal_size_max 0.487
_exptl_crystal_size_mid 0.18
_exptl_crystal_size_min 0.078
_refine_diff_density_max 0.758
_refine_diff_density_min -0.454
_refine_diff_density_rms 0.069
_refine_ls_extinction_method none
_refine_ls_goodness_of_fit_ref 1.050
_refine_ls_hydrogen_treatment mixed
_refine_ls_matrix_type full
_refine_ls_number_parameters 456
_refine_ls_number_reflns 7719
_refine_ls_number_restraints 4
_refine_ls_restrained_S_all 1.050
_refine_ls_R_factor_all 0.0448
_refine_ls_R_factor_gt 0.0343
_refine_ls_shift/su_max 0.001
_refine_ls_shift/su_mean 0.000
_refine_ls_structure_factor_coef Fsqd
_refine_ls_weighting_details 'w=1/[\s^2^(Fo^2^)+(0.0313P)^2^+1.8211P] where P=(Fo^2^+2Fc^2^)/3'
_refine_ls_weighting_scheme calc
_refine_ls_wR_factor_gt 0.0770
_refine_ls_wR_factor_ref 0.0810
_reflns_Friedel_coverage 0.000
_reflns_number_gt 6497
_reflns_number_total 7719
_reflns_threshold_expression 'I > 2\s(I)'
_cod_data_source_file d5nj04753f2.cif
_cod_data_source_block dp370_0m
_cod_depositor_comments 'Adding full bibliography for 7064233--7064234.cif.'
_cod_original_formula_sum 'C17 H19 Br Cl N O2.50 P'
_cod_database_code 7064233
_shelx_shelxl_version_number 2019/1
_shelx_space_group_comment
;
The symmetry employed for this shelxl refinement is uniquely defined
by the following loop, which should always be used as a source of
symmetry information in preference to the above space-group names.
They are only intended as comments.
;
_shelx_estimated_absorpt_t_max 0.824
_shelx_estimated_absorpt_t_min 0.366
_olex2_refinement_description
;
1. Fixed Uiso
 At 1.2 times of:
  All C(H) groups, All C(H,H) groups
2. Restrained distances
 O2A-H2A = O2B-H2B = O3-H3A = O3-H3B
 0.84 with sigma of 0.02
3.a Ternary CH refined with riding coordinates:
 C5A(H5A), C5B(H5B)
3.b Secondary CH2 refined with riding coordinates:
 C2A(H2AA,H2AB), C3A(H3AA,H3AB), C2B(H2BA,H2BB), C3B(H3BA,H3BB)
3.c Aromatic/amide H refined with riding coordinates:
 C7A(H7A), C8A(H8A), C9A(H9A), C10A(H10A), C11A(H11A), C12A(H12A), C14A(H14A),
 C15A(H15A), C17A(H17A), C18A(H18A), C7B(H7B), C8B(H8B), C9B(H9B), C10B(H10B),
 C11B(H11B), C12B(H12B), C14B(H14B), C15B(H15B), C17B(H17B), C18B(H18B)
;
_olex2_submission_special_instructions 'No special instructions were received'

loop_
_space_group_symop_operation_xyz
'x, y, z'
'-x, -y, -z'

loop_
_atom_site_label
_atom_site_type_symbol
_atom_site_fract_x
_atom_site_fract_y
_atom_site_fract_z
_atom_site_U_iso_or_equiv
_atom_site_adp_type
_atom_site_occupancy
_atom_site_site_symmetry_order
_atom_site_calc_flag
_atom_site_refinement_flags_posn
_atom_site_refinement_flags_adp
_atom_site_refinement_flags_occupancy
_atom_site_disorder_assembly
_atom_site_disorder_group
Br1A Br 1.41316(4) 0.92697(2) 0.90251(2) 0.03692(9) Uani 1 1 d . . . . .
P1A P 0.14044(10) 0.79938(4) 0.55466(4) 0.02133(14) Uani 1 1 d . . . . .
O1A O 0.2158(3) 0.76469(12) 0.48167(11) 0.0303(4) Uani 1 1 d . . . . .
O2A O -0.0916(3) 0.79921(13) 0.55070(12) 0.0308(4) Uani 1 1 d D . . . .
H2A H -0.149(6) 0.780(2) 0.5043(15) 0.072(14) Uiso 1 1 d D . . . .
N1A N 0.2115(3) 0.64369(13) 0.60427(14) 0.0215(4) Uani 1 1 d . . . . .
H1AA H 0.110(5) 0.6312(19) 0.562(2) 0.037(9) Uiso 1 1 d . . . . .
H1AB H 0.189(6) 0.614(2) 0.645(2) 0.055(11) Uiso 1 1 d . . . . .
C2A C 0.4163(4) 0.62438(16) 0.58435(16) 0.0254(5) Uani 1 1 d . . . . .
H2AA H 0.432808 0.645019 0.531413 0.030 Uiso 1 1 calc R U . . .
H2AB H 0.432646 0.564124 0.582957 0.030 Uiso 1 1 calc R U . . .
C3A C 0.5703(4) 0.66994(16) 0.65353(16) 0.0242(5) Uani 1 1 d . . . . .
H3AA H 0.602581 0.634804 0.699878 0.029 Uiso 1 1 calc R U . . .
H3AB H 0.700075 0.687077 0.635506 0.029 Uiso 1 1 calc R U . . .
C4A C 0.4604(4) 0.74445(15) 0.67634(14) 0.0186(5) Uani 1 1 d . . . . .
C5A C 0.2342(4) 0.73227(15) 0.63703(14) 0.0198(5) Uani 1 1 d . . . . .
H5A H 0.148604 0.738578 0.680018 0.024 Uiso 1 1 calc R U . . .
C6A C 0.2443(4) 0.90231(16) 0.58550(16) 0.0255(6) Uani 1 1 d . . . . .
C7A C 0.4431(5) 0.92876(18) 0.57711(18) 0.0334(6) Uani 1 1 d . . . . .
H7A H 0.525043 0.892248 0.552861 0.040 Uiso 1 1 calc R U . . .
C8A C 0.5212(5) 1.0083(2) 0.6041(2) 0.0444(8) Uani 1 1 d . . . . .
H8A H 0.657369 1.026239 0.598868 0.053 Uiso 1 1 calc R U . . .
C9A C 0.4029(7) 1.0614(2) 0.6385(2) 0.0531(10) Uani 1 1 d . . . . .
H9A H 0.457145 1.116131 0.656489 0.064 Uiso 1 1 calc R U . . .
C10A C 0.2080(7) 1.0362(2) 0.6469(2) 0.0563(10) Uani 1 1 d . . . . .
H10A H 0.127147 1.073603 0.670706 0.068 Uiso 1 1 calc R U . . .
C11A C 0.1263(5) 0.95651(19) 0.6211(2) 0.0399(7) Uani 1 1 d . . . . .
H11A H -0.009108 0.939095 0.627785 0.048 Uiso 1 1 calc R U . . .
C12A C 0.5376(4) 0.81234(15) 0.72339(14) 0.0203(5) Uani 1 1 d . . . . .
H12A H 0.440069 0.851138 0.731765 0.024 Uiso 1 1 calc R U . . .
C13A C 0.7515(4) 0.83548(15) 0.76393(14) 0.0197(5) Uani 1 1 d . . . . .
C14A C 0.8099(4) 0.91981(16) 0.78131(16) 0.0241(5) Uani 1 1 d . . . . .
H14A H 0.711420 0.959213 0.766158 0.029 Uiso 1 1 calc R U . . .
C15A C 1.0070(4) 0.94689(17) 0.81992(15) 0.0259(6) Uani 1 1 d . . . . .
H15A H 1.045475 1.004340 0.829998 0.031 Uiso 1 1 calc R U . . .
C16A C 1.1470(4) 0.88942(17) 0.84362(14) 0.0243(5) Uani 1 1 d . . . . .
C17A C 1.0954(4) 0.80521(17) 0.82840(15) 0.0250(5) Uani 1 1 d . . . . .
H17A H 1.193919 0.766285 0.845214 0.030 Uiso 1 1 calc R U . . .
C18A C 0.8980(4) 0.77890(16) 0.78831(15) 0.0226(5) Uani 1 1 d . . . . .
H18A H 0.861650 0.721392 0.777231 0.027 Uiso 1 1 calc R U . . .
Br1B Br 0.85770(4) 0.59249(2) -0.08952(2) 0.02766(8) Uani 1 1 d . . . . .
P1B P -0.00067(10) 0.75118(4) 0.27587(4) 0.01989(13) Uani 1 1 d . . . . .
O1B O -0.2049(3) 0.75296(12) 0.30152(11) 0.0289(4) Uani 1 1 d . . . . .
O2B O 0.1917(3) 0.78505(12) 0.33738(11) 0.0291(4) Uani 1 1 d D . . . .
H2B H 0.209(10) 0.777(4) 0.3884(14) 0.15(2) Uiso 1 1 d D . . . .
N1B N 0.0525(3) 0.59024(14) 0.31754(13) 0.0224(4) Uani 1 1 d . . . . .
H1BA H -0.018(5) 0.6074(18) 0.3550(18) 0.028(8) Uiso 1 1 d . . . . .
H1BB H -0.011(6) 0.537(2) 0.299(2) 0.053(11) Uiso 1 1 d . . . . .
C2B C 0.2796(4) 0.58680(17) 0.34782(16) 0.0265(6) Uani 1 1 d . . . . .
H2BA H 0.308805 0.537175 0.378531 0.032 Uiso 1 1 calc R U . . .
H2BB H 0.336594 0.636721 0.383108 0.032 Uiso 1 1 calc R U . . .
C3B C 0.3701(4) 0.58282(17) 0.27021(15) 0.0250(5) Uani 1 1 d . . . . .
H3BA H 0.508780 0.612271 0.279404 0.030 Uiso 1 1 calc R U . . .
H3BB H 0.381185 0.524736 0.251252 0.030 Uiso 1 1 calc R U . . .
C4B C 0.2190(4) 0.62483(15) 0.20907(15) 0.0203(5) Uani 1 1 d . . . . .
C5B C 0.0303(4) 0.64240(15) 0.24562(14) 0.0199(5) Uani 1 1 d . . . . .
H5B H -0.095975 0.620731 0.205916 0.024 Uiso 1 1 calc R U . . .
C6B C 0.0056(4) 0.80473(15) 0.18648(15) 0.0238(5) Uani 1 1 d . . . . .
C7B C -0.1739(5) 0.80421(17) 0.12928(17) 0.0317(6) Uani 1 1 d . . . . .
H7B H -0.299940 0.780018 0.139920 0.038 Uiso 1 1 calc R U . . .
C8B C -0.1688(6) 0.8394(2) 0.05597(19) 0.0454(8) Uani 1 1 d . . . . .
H8B H -0.291790 0.838754 0.016374 0.054 Uiso 1 1 calc R U . . .
C9B C 0.0120(6) 0.87492(19) 0.04035(18) 0.0445(8) Uani 1 1 d . . . . .
H9B H 0.013717 0.899063 -0.009757 0.053 Uiso 1 1 calc R U . . .
C10B C 0.1926(6) 0.87568(18) 0.09770(18) 0.0391(7) Uani 1 1 d . . . . .
H10B H 0.317829 0.900287 0.086684 0.047 Uiso 1 1 calc R U . . .
C11B C 0.1910(5) 0.84079(17) 0.17070(17) 0.0302(6) Uani 1 1 d . . . . .
H11B H 0.314640 0.841233 0.209926 0.036 Uiso 1 1 calc R U . . .
C12B C 0.2277(4) 0.64222(15) 0.13314(15) 0.0212(5) Uani 1 1 d . . . . .
H12B H 0.109879 0.666762 0.105605 0.025 Uiso 1 1 calc R U . . .
C13B C 0.3888(4) 0.62978(15) 0.08506(15) 0.0200(5) Uani 1 1 d . . . . .
C14B C 0.5498(4) 0.57780(15) 0.10376(15) 0.0214(5) Uani 1 1 d . . . . .
H14B H 0.563200 0.549305 0.152127 0.026 Uiso 1 1 calc R U . . .
C15B C 0.6897(4) 0.56733(15) 0.05283(15) 0.0211(5) Uani 1 1 d . . . . .
H15B H 0.798169 0.531622 0.066086 0.025 Uiso 1 1 calc R U . . .
C16B C 0.6718(4) 0.60872(16) -0.01722(15) 0.0221(5) Uani 1 1 d . . . . .
C17B C 0.5140(4) 0.66099(17) -0.03809(16) 0.0256(6) Uani 1 1 d . . . . .
H17B H 0.502348 0.689407 -0.086470 0.031 Uiso 1 1 calc R U . . .
C18B C 0.3744(4) 0.67068(16) 0.01327(15) 0.0246(5) Uani 1 1 d . . . . .
H18B H 0.265573 0.706106 -0.000585 0.029 Uiso 1 1 calc R U . . .
Cl1A Cl -0.17965(10) 0.57917(4) 0.46639(4) 0.02966(15) Uani 1 1 d . . . . .
O3 O -0.3392(3) 0.74104(14) 0.43398(13) 0.0343(5) Uani 1 1 d D . . . .
H3A H -0.297(9) 0.6907(19) 0.444(4) 0.14(2) Uiso 1 1 d D . . . .
H3B H -0.287(8) 0.754(3) 0.392(2) 0.12(2) Uiso 1 1 d D . . . .
Cl1B Cl -0.14919(11) 0.42728(4) 0.23731(4) 0.02910(15) Uani 1 1 d . . . . .

loop_
_atom_site_aniso_label
_atom_site_aniso_U_11
_atom_site_aniso_U_22
_atom_site_aniso_U_33
_atom_site_aniso_U_23
_atom_site_aniso_U_13
_atom_site_aniso_U_12
Br1A 0.02092(14) 0.0525(2) 0.03240(15) -0.00886(13) -0.00171(11) -0.00615(12)
P1A 0.0203(3) 0.0238(3) 0.0193(3) 0.0015(3) 0.0021(3) 0.0012(3)
O1A 0.0389(11) 0.0331(11) 0.0198(9) 0.0026(8) 0.0060(8) 0.0069(9)
O2A 0.0215(10) 0.0362(11) 0.0332(11) -0.0009(9) 0.0016(9) 0.0030(8)
N1A 0.0205(11) 0.0229(11) 0.0186(10) 0.0016(9) -0.0005(9) -0.0056(9)
C2A 0.0247(13) 0.0227(13) 0.0279(13) -0.0028(11) 0.0045(11) -0.0007(10)
C3A 0.0241(13) 0.0223(13) 0.0254(13) 0.0001(10) 0.0031(11) 0.0017(10)
C4A 0.0176(12) 0.0218(12) 0.0166(11) 0.0033(9) 0.0040(9) -0.0006(9)
C5A 0.0198(12) 0.0223(12) 0.0177(11) -0.0003(9) 0.0056(10) -0.0003(10)
C6A 0.0308(14) 0.0212(13) 0.0239(13) 0.0048(10) 0.0036(11) -0.0001(11)
C7A 0.0347(16) 0.0325(15) 0.0336(15) 0.0107(12) 0.0068(13) -0.0019(12)
C8A 0.0439(19) 0.0394(18) 0.0449(18) 0.0168(15) -0.0036(15) -0.0146(15)
C9A 0.074(3) 0.0230(16) 0.051(2) 0.0043(15) -0.0117(19) -0.0107(17)
C10A 0.072(3) 0.0312(18) 0.063(2) -0.0114(16) 0.008(2) 0.0130(18)
C11A 0.0407(18) 0.0318(16) 0.0482(18) -0.0032(14) 0.0110(15) 0.0065(14)
C12A 0.0208(12) 0.0214(12) 0.0190(11) 0.0010(9) 0.0041(10) 0.0032(10)
C13A 0.0207(12) 0.0214(12) 0.0163(11) -0.0011(9) 0.0029(10) -0.0006(10)
C14A 0.0219(13) 0.0224(13) 0.0263(13) -0.0007(10) 0.0004(10) 0.0021(10)
C15A 0.0278(14) 0.0231(13) 0.0252(13) -0.0033(10) 0.0042(11) -0.0033(11)
C16A 0.0174(12) 0.0369(15) 0.0162(11) -0.0043(10) 0.0012(10) -0.0052(11)
C17A 0.0246(14) 0.0300(14) 0.0194(12) 0.0009(10) 0.0007(10) 0.0054(11)
C18A 0.0245(13) 0.0213(13) 0.0209(12) 0.0002(10) 0.0023(10) -0.0006(10)
Br1B 0.02790(14) 0.02975(15) 0.02890(14) 0.00194(11) 0.01411(11) 0.00378(11)
P1B 0.0221(3) 0.0202(3) 0.0178(3) 0.0011(2) 0.0049(2) 0.0014(2)
O1B 0.0283(10) 0.0310(10) 0.0306(10) 0.0030(8) 0.0117(8) 0.0069(8)
O2B 0.0329(11) 0.0307(10) 0.0215(9) -0.0002(8) 0.0019(8) -0.0050(8)
N1B 0.0264(12) 0.0202(11) 0.0226(11) 0.0035(9) 0.0091(9) 0.0014(9)
C2B 0.0247(14) 0.0315(14) 0.0235(13) 0.0047(11) 0.0025(11) 0.0072(11)
C3B 0.0213(13) 0.0313(14) 0.0230(12) 0.0042(11) 0.0043(10) 0.0054(11)
C4B 0.0180(12) 0.0197(12) 0.0226(12) -0.0005(10) 0.0027(10) 0.0026(10)
C5B 0.0219(12) 0.0212(12) 0.0164(11) 0.0009(9) 0.0031(10) 0.0014(10)
C6B 0.0332(15) 0.0189(12) 0.0197(12) 0.0001(10) 0.0061(11) 0.0033(11)
C7B 0.0360(16) 0.0272(14) 0.0308(14) 0.0054(12) 0.0016(12) 0.0035(12)
C8B 0.065(2) 0.0354(17) 0.0297(16) 0.0037(13) -0.0074(15) 0.0075(16)
C9B 0.080(3) 0.0324(17) 0.0255(15) 0.0073(13) 0.0186(16) 0.0085(17)
C10B 0.060(2) 0.0283(15) 0.0343(16) 0.0023(12) 0.0234(15) -0.0004(14)
C11B 0.0354(16) 0.0261(14) 0.0298(14) 0.0004(11) 0.0091(12) 0.0005(12)
C12B 0.0197(12) 0.0213(12) 0.0224(12) -0.0004(10) 0.0031(10) 0.0033(10)
C13B 0.0169(12) 0.0213(12) 0.0206(12) -0.0020(10) 0.0020(10) -0.0004(9)
C14B 0.0209(12) 0.0209(12) 0.0218(12) 0.0017(10) 0.0029(10) -0.0001(10)
C15B 0.0200(12) 0.0205(12) 0.0224(12) -0.0009(10) 0.0034(10) 0.0019(10)
C16B 0.0198(12) 0.0235(13) 0.0241(12) -0.0025(10) 0.0091(10) -0.0014(10)
C17B 0.0253(14) 0.0302(14) 0.0221(12) 0.0047(11) 0.0051(11) 0.0044(11)
C18B 0.0224(13) 0.0274(14) 0.0245(13) 0.0022(11) 0.0040(11) 0.0070(11)
Cl1A 0.0261(3) 0.0342(4) 0.0272(3) 0.0001(3) 0.0042(3) -0.0051(3)
O3 0.0242(10) 0.0429(13) 0.0362(11) 0.0042(10) 0.0065(9) 0.0015(9)
Cl1B 0.0416(4) 0.0245(3) 0.0226(3) 0.0017(2) 0.0110(3) -0.0020(3)

loop_
_atom_type_symbol
_atom_type_description
_atom_type_scat_dispersion_real
_atom_type_scat_dispersion_imag
_atom_type_scat_source
C C 0.0033 0.0016 'International Tables Vol C Tables 4.2.6.8 and 6.1.1.4'
H H 0.0000 0.0000 'International Tables Vol C Tables 4.2.6.8 and 6.1.1.4'
Br Br -0.2901 2.4595 'International Tables Vol C Tables 4.2.6.8 and 6.1.1.4'
Cl Cl 0.1484 0.1585 'International Tables Vol C Tables 4.2.6.8 and 6.1.1.4'
N N 0.0061 0.0033 'International Tables Vol C Tables 4.2.6.8 and 6.1.1.4'
O O 0.0106 0.0060 'International Tables Vol C Tables 4.2.6.8 and 6.1.1.4'
P P 0.1023 0.0942 'International Tables Vol C Tables 4.2.6.8 and 6.1.1.4'

loop_
_exptl_crystal_face_index_h
_exptl_crystal_face_index_k
_exptl_crystal_face_index_l
_exptl_crystal_face_perp_dist
-1.00 -1.00 1.00 0.1270
0.00 1.00 -1.00 0.0530
0.00 1.00 0.00 0.0370
0.00 -1.00 0.00 0.0390
0.00 1.00 1.00 0.0760
0.00 -1.00 -1.00 0.0780
0.00 0.00 1.00 0.0870
0.00 0.00 -1.00 0.0890
1.00 1.00 0.00 0.1880

loop_
_geom_angle_atom_site_label_1
_geom_angle_atom_site_label_2
_geom_angle_atom_site_label_3
_geom_angle
_geom_angle_site_symmetry_1
_geom_angle_site_symmetry_3
_geom_angle_publ_flag
O1A P1A O2A 117.97(12) . . ?
O1A P1A C5A 105.54(11) . . ?
O1A P1A C6A 112.60(12) . . ?
O2A P1A C5A 105.29(11) . . ?
O2A P1A C6A 106.73(12) . . ?
C6A P1A C5A 108.12(12) . . ?
P1A O2A H2A 107(3) . . ?
H1AA N1A H1AB 109(3) . . ?
C2A N1A H1AA 111(2) . . ?
C2A N1A H1AB 108(2) . . ?
C2A N1A C5A 106.43(19) . . ?
C5A N1A H1AA 116(2) . . ?
C5A N1A H1AB 106(2) . . ?
N1A C2A H2AA 111.1 . . ?
N1A C2A H2AB 111.1 . . ?
N1A C2A C3A 103.2(2) . . ?
H2AA C2A H2AB 109.1 . . ?
C3A C2A H2AA 111.1 . . ?
C3A C2A H2AB 111.1 . . ?
C2A C3A H3AA 111.0 . . ?
C2A C3A H3AB 111.0 . . ?
H3AA C3A H3AB 109.0 . . ?
C4A C3A C2A 103.9(2) . . ?
C4A C3A H3AA 111.0 . . ?
C4A C3A H3AB 111.0 . . ?
C3A C4A C5A 109.2(2) . . ?
C12A C4A C3A 128.9(2) . . ?
C12A C4A C5A 121.9(2) . . ?
P1A C5A H5A 108.8 . . ?
N1A C5A P1A 109.61(16) . . ?
N1A C5A C4A 103.15(19) . . ?
N1A C5A H5A 108.8 . . ?
C4A C5A P1A 117.24(17) . . ?
C4A C5A H5A 108.8 . . ?
C7A C6A P1A 121.5(2) . . ?
C11A C6A P1A 119.2(2) . . ?
C11A C6A C7A 119.4(3) . . ?
C6A C7A H7A 120.1 . . ?
C8A C7A C6A 119.9(3) . . ?
C8A C7A H7A 120.1 . . ?
C7A C8A H8A 119.9 . . ?
C9A C8A C7A 120.3(3) . . ?
C9A C8A H8A 119.9 . . ?
C8A C9A H9A 119.8 . . ?
C10A C9A C8A 120.4(3) . . ?
C10A C9A H9A 119.8 . . ?
C9A C10A H10A 119.7 . . ?
C9A C10A C11A 120.6(3) . . ?
C11A C10A H10A 119.7 . . ?
C6A C11A H11A 120.3 . . ?
C10A C11A C6A 119.5(3) . . ?
C10A C11A H11A 120.3 . . ?
C4A C12A H12A 115.4 . . ?
C4A C12A C13A 129.3(2) . . ?
C13A C12A H12A 115.4 . . ?
C14A C13A C12A 117.7(2) . . ?
C18A C13A C12A 124.2(2) . . ?
C18A C13A C14A 118.1(2) . . ?
C13A C14A H14A 119.3 . . ?
C15A C14A C13A 121.5(2) . . ?
C15A C14A H14A 119.3 . . ?
C14A C15A H15A 120.5 . . ?
C16A C15A C14A 118.9(2) . . ?
C16A C15A H15A 120.5 . . ?
C15A C16A Br1A 118.7(2) . . ?
C15A C16A C17A 121.6(2) . . ?
C17A C16A Br1A 119.7(2) . . ?
C16A C17A H17A 120.6 . . ?
C18A C17A C16A 118.9(2) . . ?
C18A C17A H17A 120.6 . . ?
C13A C18A H18A 119.5 . . ?
C17A C18A C13A 121.1(2) . . ?
C17A C18A H18A 119.5 . . ?
O1B P1B O2B 117.83(11) . . ?
O1B P1B C5B 106.59(11) . . ?
O1B P1B C6B 112.18(12) . . ?
O2B P1B C5B 108.91(11) . . ?
O2B P1B C6B 105.93(12) . . ?
C6B P1B C5B 104.63(11) . . ?
P1B O2B H2B 123(4) . . ?
H1BA N1B H1BB 104(3) . . ?
C2B N1B H1BA 114.5(19) . . ?
C2B N1B H1BB 111(2) . . ?
C2B N1B C5B 106.47(19) . . ?
C5B N1B H1BA 113.2(19) . . ?
C5B N1B H1BB 107(2) . . ?
N1B C2B H2BA 111.0 . . ?
N1B C2B H2BB 111.0 . . ?
N1B C2B C3B 103.7(2) . . ?
H2BA C2B H2BB 109.0 . . ?
C3B C2B H2BA 111.0 . . ?
C3B C2B H2BB 111.0 . . ?
C2B C3B H3BA 110.8 . . ?
C2B C3B H3BB 110.8 . . ?
H3BA C3B H3BB 108.9 . . ?
C4B C3B C2B 104.8(2) . . ?
C4B C3B H3BA 110.8 . . ?
C4B C3B H3BB 110.8 . . ?
C3B C4B C5B 108.8(2) . . ?
C12B C4B C3B 130.1(2) . . ?
C12B C4B C5B 121.0(2) . . ?
P1B C5B H5B 108.4 . . ?
N1B C5B P1B 111.10(16) . . ?
N1B C5B C4B 103.22(19) . . ?
N1B C5B H5B 108.4 . . ?
C4B C5B P1B 117.02(17) . . ?
C4B C5B H5B 108.4 . . ?
C7B C6B P1B 118.5(2) . . ?
C7B C6B C11B 120.1(2) . . ?
C11B C6B P1B 121.2(2) . . ?
C6B C7B H7B 120.2 . . ?
C6B C7B C8B 119.5(3) . . ?
C8B C7B H7B 120.2 . . ?
C7B C8B H8B 119.7 . . ?
C9B C8B C7B 120.6(3) . . ?
C9B C8B H8B 119.7 . . ?
C8B C9B H9B 120.0 . . ?
C8B C9B C10B 120.1(3) . . ?
C10B C9B H9B 120.0 . . ?
C9B C10B H10B 119.9 . . ?
C11B C10B C9B 120.2(3) . . ?
C11B C10B H10B 119.9 . . ?
C6B C11B H11B 120.2 . . ?
C10B C11B C6B 119.5(3) . . ?
C10B C11B H11B 120.2 . . ?
C4B C12B H12B 114.6 . . ?
C4B C12B C13B 130.7(2) . . ?
C13B C12B H12B 114.6 . . ?
C14B C13B C12B 125.0(2) . . ?
C14B C13B C18B 117.9(2) . . ?
C18B C13B C12B 117.1(2) . . ?
C13B C14B H14B 119.6 . . ?
C15B C14B C13B 120.8(2) . . ?
C15B C14B H14B 119.6 . . ?
C14B C15B H15B 120.0 . . ?
C16B C15B C14B 119.9(2) . . ?
C16B C15B H15B 120.0 . . ?
C15B C16B Br1B 120.45(19) . . ?
C15B C16B C17B 121.1(2) . . ?
C17B C16B Br1B 118.41(19) . . ?
C16B C17B H17B 120.8 . . ?
C18B C17B C16B 118.4(2) . . ?
C18B C17B H17B 120.8 . . ?
C13B C18B H18B 119.1 . . ?
C17B C18B C13B 121.9(2) . . ?
C17B C18B H18B 119.1 . . ?
H3A O3 H3B 104(5) . . ?

loop_
_geom_bond_atom_site_label_1
_geom_bond_atom_site_label_2
_geom_bond_distance
_geom_bond_site_symmetry_2
_geom_bond_publ_flag
Br1A C16A 1.900(3) . ?
P1A O1A 1.5005(19) . ?
P1A O2A 1.521(2) . ?
P1A C5A 1.849(2) . ?
P1A C6A 1.781(3) . ?
O2A H2A 0.838(19) . ?
N1A H1AA 0.89(3) . ?
N1A H1AB 0.89(4) . ?
N1A C2A 1.497(3) . ?
N1A C5A 1.501(3) . ?
C2A H2AA 0.9900 . ?
C2A H2AB 0.9900 . ?
C2A C3A 1.522(4) . ?
C3A H3AA 0.9900 . ?
C3A H3AB 0.9900 . ?
C3A C4A 1.513(3) . ?
C4A C5A 1.515(3) . ?
C4A C12A 1.339(3) . ?
C5A H5A 1.0000 . ?
C6A C7A 1.391(4) . ?
C6A C11A 1.391(4) . ?
C7A H7A 0.9500 . ?
C7A C8A 1.383(4) . ?
C8A H8A 0.9500 . ?
C8A C9A 1.369(5) . ?
C9A H9A 0.9500 . ?
C9A C10A 1.362(6) . ?
C10A H10A 0.9500 . ?
C10A C11A 1.387(5) . ?
C11A H11A 0.9500 . ?
C12A H12A 0.9500 . ?
C12A C13A 1.469(3) . ?
C13A C14A 1.401(3) . ?
C13A C18A 1.395(3) . ?
C14A H14A 0.9500 . ?
C14A C15A 1.378(4) . ?
C15A H15A 0.9500 . ?
C15A C16A 1.375(4) . ?
C16A C17A 1.388(4) . ?
C17A H17A 0.9500 . ?
C17A C18A 1.384(4) . ?
C18A H18A 0.9500 . ?
Br1B C16B 1.898(2) . ?
P1B O1B 1.4902(19) . ?
P1B O2B 1.536(2) . ?
P1B C5B 1.844(2) . ?
P1B C6B 1.782(3) . ?
O2B H2B 0.86(2) . ?
N1B H1BA 0.89(3) . ?
N1B H1BB 0.95(4) . ?
N1B C2B 1.498(3) . ?
N1B C5B 1.504(3) . ?
C2B H2BA 0.9900 . ?
C2B H2BB 0.9900 . ?
C2B C3B 1.531(3) . ?
C3B H3BA 0.9900 . ?
C3B H3BB 0.9900 . ?
C3B C4B 1.516(3) . ?
C4B C5B 1.521(3) . ?
C4B C12B 1.333(3) . ?
C5B H5B 1.0000 . ?
C6B C7B 1.382(4) . ?
C6B C11B 1.402(4) . ?
C7B H7B 0.9500 . ?
C7B C8B 1.391(4) . ?
C8B H8B 0.9500 . ?
C8B C9B 1.370(5) . ?
C9B H9B 0.9500 . ?
C9B C10B 1.388(5) . ?
C10B H10B 0.9500 . ?
C10B C11B 1.381(4) . ?
C11B H11B 0.9500 . ?
C12B H12B 0.9500 . ?
C12B C13B 1.466(3) . ?
C13B C14B 1.397(3) . ?
C13B C18B 1.400(3) . ?
C14B H14B 0.9500 . ?
C14B C15B 1.381(3) . ?
C15B H15B 0.9500 . ?
C15B C16B 1.377(3) . ?
C16B C17B 1.389(4) . ?
C17B H17B 0.9500 . ?
C17B C18B 1.384(4) . ?
C18B H18B 0.9500 . ?
O3 H3A 0.89(2) . ?
O3 H3B 0.864(19) . ?

loop_
_geom_torsion_atom_site_label_1
_geom_torsion_atom_site_label_2
_geom_torsion_atom_site_label_3
_geom_torsion_atom_site_label_4
_geom_torsion
_geom_torsion_site_symmetry_1
_geom_torsion_site_symmetry_2
_geom_torsion_site_symmetry_3
_geom_torsion_site_symmetry_4
_geom_torsion_publ_flag
Br1A C16A C17A C18A 177.38(19) . . . . ?
P1A C6A C7A C8A -177.9(2) . . . . ?
P1A C6A C11A C10A 178.6(3) . . . . ?
O1A P1A C5A N1A -40.51(19) . . . . ?
O1A P1A C5A C4A 76.6(2) . . . . ?
O1A P1A C6A C7A -33.8(3) . . . . ?
O1A P1A C6A C11A 148.3(2) . . . . ?
O2A P1A C5A N1A 84.99(18) . . . . ?
O2A P1A C5A C4A -157.94(18) . . . . ?
O2A P1A C6A C7A -164.8(2) . . . . ?
O2A P1A C6A C11A 17.3(3) . . . . ?
N1A C2A C3A C4A -31.2(3) . . . . ?
C2A N1A C5A P1A 95.7(2) . . . . ?
C2A N1A C5A C4A -29.9(2) . . . . ?
C2A C3A C4A C5A 13.3(3) . . . . ?
C2A C3A C4A C12A -167.0(2) . . . . ?
C3A C4A C5A P1A -110.8(2) . . . . ?
C3A C4A C5A N1A 9.8(2) . . . . ?
C3A C4A C12A C13A 2.4(4) . . . . ?
C4A C12A C13A C14A 154.5(3) . . . . ?
C4A C12A C13A C18A -27.5(4) . . . . ?
C5A P1A C6A C7A 82.4(2) . . . . ?
C5A P1A C6A C11A -95.5(2) . . . . ?
C5A N1A C2A C3A 38.7(2) . . . . ?
C5A C4A C12A C13A -177.9(2) . . . . ?
C6A P1A C5A N1A -161.22(17) . . . . ?
C6A P1A C5A C4A -44.1(2) . . . . ?
C6A C7A C8A C9A -0.6(5) . . . . ?
C7A C6A C11A C10A 0.7(5) . . . . ?
C7A C8A C9A C10A 0.5(5) . . . . ?
C8A C9A C10A C11A 0.2(6) . . . . ?
C9A C10A C11A C6A -0.7(6) . . . . ?
C11A C6A C7A C8A 0.0(4) . . . . ?
C12A C4A C5A P1A 69.5(3) . . . . ?
C12A C4A C5A N1A -169.9(2) . . . . ?
C12A C13A C14A C15A 179.4(2) . . . . ?
C12A C13A C18A C17A -178.1(2) . . . . ?
C13A C14A C15A C16A -1.7(4) . . . . ?
C14A C13A C18A C17A -0.1(4) . . . . ?
C14A C15A C16A Br1A -176.29(19) . . . . ?
C14A C15A C16A C17A 1.1(4) . . . . ?
C15A C16A C17A C18A 0.1(4) . . . . ?
C16A C17A C18A C13A -0.5(4) . . . . ?
C18A C13A C14A C15A 1.3(4) . . . . ?
Br1B C16B C17B C18B 177.9(2) . . . . ?
P1B C6B C7B C8B -174.5(2) . . . . ?
P1B C6B C11B C10B 174.6(2) . . . . ?
O1B P1B C5B N1B -67.48(19) . . . . ?
O1B P1B C5B C4B 174.36(17) . . . . ?
O1B P1B C6B C7B -32.5(2) . . . . ?
O1B P1B C6B C11B 152.8(2) . . . . ?
O2B P1B C5B N1B 60.61(19) . . . . ?
O2B P1B C5B C4B -57.6(2) . . . . ?
O2B P1B C6B C7B -162.4(2) . . . . ?
O2B P1B C6B C11B 23.0(2) . . . . ?
N1B C2B C3B C4B 26.8(3) . . . . ?
C2B N1B C5B P1B -94.4(2) . . . . ?
C2B N1B C5B C4B 31.9(2) . . . . ?
C2B C3B C4B C5B -7.6(3) . . . . ?
C2B C3B C4B C12B 176.1(3) . . . . ?
C3B C4B C5B P1B 107.9(2) . . . . ?
C3B C4B C5B N1B -14.5(3) . . . . ?
C3B C4B C12B C13B -2.9(5) . . . . ?
C4B C12B C13B C14B 16.5(4) . . . . ?
C4B C12B C13B C18B -166.2(3) . . . . ?
C5B P1B C6B C7B 82.6(2) . . . . ?
C5B P1B C6B C11B -92.1(2) . . . . ?
C5B N1B C2B C3B -37.0(3) . . . . ?
C5B C4B C12B C13B -178.8(2) . . . . ?
C6B P1B C5B N1B 173.52(17) . . . . ?
C6B P1B C5B C4B 55.4(2) . . . . ?
C6B C7B C8B C9B -0.5(5) . . . . ?
C7B C6B C11B C10B 0.0(4) . . . . ?
C7B C8B C9B C10B 0.4(5) . . . . ?
C8B C9B C10B C11B -0.1(5) . . . . ?
C9B C10B C11B C6B -0.1(4) . . . . ?
C11B C6B C7B C8B 0.3(4) . . . . ?
C12B C4B C5B P1B -75.4(3) . . . . ?
C12B C4B C5B N1B 162.2(2) . . . . ?
C12B C13B C14B C15B 177.2(2) . . . . ?
C12B C13B C18B C17B -177.7(2) . . . . ?
C13B C14B C15B C16B 0.3(4) . . . . ?
C14B C13B C18B C17B -0.3(4) . . . . ?
C14B C15B C16B Br1B -178.10(19) . . . . ?
C14B C15B C16B C17B -0.3(4) . . . . ?
C15B C16B C17B C18B 0.0(4) . . . . ?
C16B C17B C18B C13B 0.3(4) . . . . ?
C18B C13B C14B C15B 0.0(4) . . . . ?
